data_1512678
loop_
_publ_author_name
'Lukas K. Filak'
'Simone Goeschl'
'Stefanie Hackl'
'Michael A. Jakupec'
'Vladimir B. Arion'

_publ_section_title
;
 Ruthenium- and Osmium-Arene Complexes of 8-Substituted
 Indolo[3,2-c]quinolines: Synthesis,X-ray Diffraction Structures,
 Spectroscopic Properties, and Antiproli- ferative Activity
;
_journal_name_full
;
Inorganica Chimica Acta
;
_journal_page_first 252
_journal_page_last 260
_journal_paper_doi 10.1016/j.ica.2012.06.004
_journal_volume 393
_journal_year 2012
_chemical_formula_moiety 'C23 H19 N5'
_chemical_formula_sum 'C23 H19 N5'
_chemical_formula_weight 365.43
_chemical_name_systematic
; 
N-(8-Methyl-5,11-dihydroindolo[3,2-c]quinolin-6-ylidene)-N'-
(1-pyridin-2-yl-ethylidene)azine 
;
_space_group_IT_number 14
_symmetry_cell_setting monoclinic
_symmetry_space_group_name_Hall '-P 2yn'
_symmetry_space_group_name_H-M 'P 1 21/n 1'
_atom_sites_solution_hydrogens geom
_atom_sites_solution_primary direct
_atom_sites_solution_secondary difmap
_cell_angle_alpha 90.00
_cell_angle_beta 129.439(4)
_cell_angle_gamma 90.00
_cell_formula_units_Z 4
_cell_length_a 17.0279(16)
_cell_length_b 11.1855(11)
_cell_length_c 12.0305(11)
_cell_measurement_reflns_used 9981
_cell_measurement_temperature 100(2)
_cell_measurement_theta_max 30.17
_cell_measurement_theta_min 2.39
_cell_volume 1769.6(3)
_computing_structure_refinement 'SHELXL-97 (Sheldrick, 2008)'
_computing_structure_solution 'SHELXS-97 (Sheldrick, 2008)'
_diffrn_ambient_temperature 100(2)
_diffrn_measured_fraction_theta_full 0.995
_diffrn_measured_fraction_theta_max 0.995
_diffrn_radiation_monochromator graphite
_diffrn_radiation_source 'fine-focus sealed tube'
_diffrn_radiation_type MoK\a
_diffrn_radiation_wavelength 0.71073
_diffrn_reflns_av_R_equivalents 0.1095
_diffrn_reflns_av_sigmaI/netI 0.0737
_diffrn_reflns_limit_h_max 22
_diffrn_reflns_limit_h_min -24
_diffrn_reflns_limit_k_max 15
_diffrn_reflns_limit_k_min -15
_diffrn_reflns_limit_l_max 16
_diffrn_reflns_limit_l_min -17
_diffrn_reflns_number 33732
_diffrn_reflns_theta_full 30.19
_diffrn_reflns_theta_max 30.19
_diffrn_reflns_theta_min 2.49
_exptl_absorpt_coefficient_mu 0.085
_exptl_absorpt_correction_T_max 0.9883
_exptl_absorpt_correction_T_min 0.9858
_exptl_absorpt_correction_type multi-scan
_exptl_absorpt_process_details SADABS
_exptl_crystal_colour orange
_exptl_crystal_density_diffrn 1.372
_exptl_crystal_density_method 'not measured'
_exptl_crystal_description block
_exptl_crystal_F_000 768
_exptl_crystal_size_max 0.17
_exptl_crystal_size_mid 0.15
_exptl_crystal_size_min 0.14
_refine_diff_density_max 0.531
_refine_diff_density_min -0.377
_refine_diff_density_rms 0.088
_refine_ls_extinction_coef 0.030(4)
_refine_ls_extinction_expression Fc^*^=kFc[1+0.001xFc^2^\l^3^/sin(2\q)]^-1/4^
_refine_ls_extinction_method SHELXL
_refine_ls_goodness_of_fit_ref 1.004
_refine_ls_hydrogen_treatment constr
_refine_ls_matrix_type full
_refine_ls_number_parameters 253
_refine_ls_number_reflns 5225
_refine_ls_number_restraints 0
_refine_ls_restrained_S_all 1.004
_refine_ls_R_factor_all 0.0660
_refine_ls_R_factor_gt 0.0551
_refine_ls_shift/su_max 0.000
_refine_ls_shift/su_mean 0.000
_refine_ls_structure_factor_coef Fsqd
_refine_ls_weighting_details 'calc w=1/[\s^2^(Fo^2^)+(0.0850P)^2^+0.8846P] where P=(Fo^2^+2Fc^2^)/3'
_refine_ls_weighting_scheme calc
_refine_ls_wR_factor_gt 0.1465
_refine_ls_wR_factor_ref 0.1610
_reflns_number_gt 4348
_reflns_number_total 5225
_reflns_threshold_expression >2sigma(I)
_cod_data_source_file ICA-2012-393-252-260-6.cif
_cod_data_source_block STHA019
_cod_original_sg_symbol_H-M P21/n
_cod_database_code 1512678

loop_
_symmetry_equiv_pos_as_xyz
'x, y, z'
'-x+1/2, y+1/2, -z+1/2'
'-x, -y, -z'
'x-1/2, -y-1/2, z-1/2'

loop_
_atom_site_label
_atom_site_type_symbol
_atom_site_fract_x
_atom_site_fract_y
_atom_site_fract_z
_atom_site_U_iso_or_equiv
_atom_site_adp_type
_atom_site_occupancy
_atom_site_symmetry_multiplicity
_atom_site_calc_flag
_atom_site_refinement_flags
N5 N 0.19188(8) 0.54442(9) 0.14965(12) 0.0167(2) Uani 1 1 d .
H5 H 0.1519 0.5927 0.0759 0.020 Uiso 1 1 calc R
N11 N 0.39358(8) 0.34035(9) 0.50388(11) 0.0156(2) Uani 1 1 d .
H11 H 0.3924 0.3114 0.5708 0.019 Uiso 1 1 calc R
N12 N 0.29833(8) 0.52594(9) 0.08785(12) 0.0171(2) Uani 1 1 d .
N13 N 0.22604(8) 0.60097(9) -0.02392(12) 0.0174(2) Uani 1 1 d .
N17 N 0.09444(9) 0.75696(10) -0.23895(12) 0.0186(2) Uani 1 1 d .
C1 C 0.19099(10) 0.40697(11) 0.42798(14) 0.0177(2) Uani 1 1 d .
H1 H 0.2332 0.3584 0.5114 0.021 Uiso 1 1 calc R
C2 C 0.09704(10) 0.44278(11) 0.38182(15) 0.0197(3) Uani 1 1 d .
H2 H 0.0740 0.4178 0.4323 0.024 Uiso 1 1 calc R
C3 C 0.03568(10) 0.51604(12) 0.26032(15) 0.0207(3) Uani 1 1 d .
H3 H -0.0287 0.5414 0.2295 0.025 Uiso 1 1 calc R
C4 C 0.06739(10) 0.55209(11) 0.18450(14) 0.0191(3) Uani 1 1 d .
H4 H 0.0253 0.6022 0.1026 0.023 Uiso 1 1 calc R
C4A C 0.16183(9) 0.51422(10) 0.22927(13) 0.0159(2) Uani 1 1 d .
C6 C 0.27875(9) 0.50533(10) 0.17614(13) 0.0155(2) Uani 1 1 d .
C6A C 0.34585(9) 0.43534(10) 0.30386(13) 0.0147(2) Uani 1 1 d .
C6B C 0.44374(9) 0.38291(10) 0.37229(13) 0.0146(2) Uani 1 1 d .
C7 C 0.51061(10) 0.37763(10) 0.34217(14) 0.0164(2) Uani 1 1 d .
H7 H 0.4929 0.4137 0.2574 0.020 Uiso 1 1 calc R
C8 C 0.60323(10) 0.31920(11) 0.43725(14) 0.0174(2) Uani 1 1 d .
C9 C 0.62961(10) 0.26812(10) 0.56402(14) 0.0181(3) Uani 1 1 d .
H9 H 0.6941 0.2307 0.6295 0.022 Uiso 1 1 calc R
C10 C 0.56493(10) 0.27061(10) 0.59650(14) 0.0170(2) Uani 1 1 d .
H10 H 0.5835 0.2356 0.6822 0.020 Uiso 1 1 calc R
C10A C 0.47160(9) 0.32661(10) 0.49820(13) 0.0147(2) Uani 1 1 d .
C11A C 0.31883(9) 0.40637(10) 0.38818(13) 0.0146(2) Uani 1 1 d .
C11B C 0.22466(9) 0.44183(10) 0.35237(13) 0.0153(2) Uani 1 1 d .
C14 C 0.21411(9) 0.59127(11) -0.14080(14) 0.0163(2) Uani 1 1 d .
C15 C 0.26509(12) 0.49740(13) -0.16461(16) 0.0262(3) Uani 1 1 d .
H15A H 0.3217 0.4623 -0.0720 0.039 Uiso 1 1 calc R
H15B H 0.2910 0.5338 -0.2097 0.039 Uiso 1 1 calc R
H15C H 0.2159 0.4348 -0.2276 0.039 Uiso 1 1 calc R
C16 C 0.14027(9) 0.67301(10) -0.26072(13) 0.0160(2) Uani 1 1 d .
C18 C 0.02529(11) 0.82777(12) -0.34848(15) 0.0238(3) Uani 1 1 d .
H18 H -0.0082 0.8852 -0.3334 0.029 Uiso 1 1 calc R
C19 C -0.00036(12) 0.82203(13) -0.48318(16) 0.0275(3) Uani 1 1 d .
H19 H -0.0495 0.8749 -0.5579 0.033 Uiso 1 1 calc R
C20 C 0.04712(12) 0.73767(13) -0.50598(15) 0.0258(3) Uani 1 1 d .
H20 H 0.0317 0.7315 -0.5968 0.031 Uiso 1 1 calc R
C21 C 0.11777(7) 0.66200(9) -0.39400(11) 0.0204(3) Uani 1 1 d .
H21 H 0.1508 0.6028 -0.4078 0.025 Uiso 1 1 calc R
C22 C 0.67674(7) 0.31030(9) 0.40792(11) 0.0239(3) Uani 1 1 d R
H22A H 0.6669 0.2339 0.3606 0.036 Uiso 1 1 calc R
H22B H 0.7465 0.3149 0.4989 0.036 Uiso 1 1 calc R
H22C H 0.6647 0.3762 0.3451 0.036 Uiso 1 1 calc R

loop_
_atom_site_aniso_label
_atom_site_aniso_U_11
_atom_site_aniso_U_22
_atom_site_aniso_U_33
_atom_site_aniso_U_23
_atom_site_aniso_U_13
_atom_site_aniso_U_12
N5 0.0173(5) 0.0143(5) 0.0196(5) 0.0040(4) 0.0123(4) 0.0031(4)
N11 0.0178(5) 0.0128(4) 0.0188(5) 0.0030(4) 0.0128(4) 0.0014(4)
N12 0.0188(5) 0.0152(5) 0.0181(5) 0.0041(4) 0.0120(4) 0.0028(4)
N13 0.0190(5) 0.0150(5) 0.0191(5) 0.0033(4) 0.0125(4) 0.0020(4)
N17 0.0222(5) 0.0143(5) 0.0200(5) 0.0000(4) 0.0138(5) 0.0019(4)
C1 0.0208(6) 0.0144(5) 0.0212(6) -0.0001(4) 0.0148(5) -0.0007(4)
C2 0.0224(6) 0.0165(6) 0.0267(6) -0.0025(5) 0.0187(5) -0.0026(5)
C3 0.0192(6) 0.0179(6) 0.0286(7) -0.0013(5) 0.0169(5) 0.0001(4)
C4 0.0187(6) 0.0155(5) 0.0237(6) 0.0010(4) 0.0137(5) 0.0020(4)
C4A 0.0181(6) 0.0111(5) 0.0204(6) -0.0003(4) 0.0132(5) -0.0004(4)
C6 0.0167(5) 0.0111(5) 0.0196(6) 0.0000(4) 0.0119(5) -0.0006(4)
C6A 0.0164(5) 0.0111(5) 0.0175(5) 0.0006(4) 0.0112(5) -0.0005(4)
C6B 0.0169(5) 0.0095(5) 0.0182(5) 0.0004(4) 0.0115(5) -0.0004(4)
C7 0.0199(6) 0.0118(5) 0.0203(6) -0.0001(4) 0.0141(5) -0.0009(4)
C8 0.0189(6) 0.0123(5) 0.0235(6) -0.0020(4) 0.0146(5) -0.0016(4)
C9 0.0174(6) 0.0121(5) 0.0224(6) 0.0001(4) 0.0116(5) 0.0011(4)
C10 0.0194(6) 0.0118(5) 0.0192(6) 0.0011(4) 0.0120(5) 0.0005(4)
C10A 0.0178(5) 0.0097(5) 0.0185(5) -0.0001(4) 0.0123(5) -0.0004(4)
C11A 0.0172(5) 0.0100(5) 0.0176(5) 0.0000(4) 0.0115(5) -0.0004(4)
C11B 0.0172(5) 0.0110(5) 0.0194(6) -0.0014(4) 0.0124(5) -0.0009(4)
C14 0.0176(5) 0.0140(5) 0.0211(6) 0.0004(4) 0.0140(5) -0.0002(4)
C15 0.0321(7) 0.0263(7) 0.0281(7) 0.0068(5) 0.0228(6) 0.0117(6)
C16 0.0176(5) 0.0133(5) 0.0198(6) -0.0003(4) 0.0131(5) -0.0013(4)
C18 0.0300(7) 0.0159(6) 0.0252(7) 0.0012(5) 0.0173(6) 0.0059(5)
C19 0.0347(8) 0.0210(6) 0.0227(7) 0.0051(5) 0.0164(6) 0.0072(5)
C20 0.0338(8) 0.0249(7) 0.0201(6) 0.0028(5) 0.0178(6) 0.0038(5)
C21 0.0250(6) 0.0193(6) 0.0216(6) -0.0001(5) 0.0170(5) 0.0018(5)
C22 0.0227(6) 0.0256(7) 0.0299(7) -0.0021(5) 0.0197(6) -0.0006(5)

loop_
_atom_type_symbol
_atom_type_description
_atom_type_scat_dispersion_real
_atom_type_scat_dispersion_imag
_atom_type_scat_source
C C 0.0033 0.0016 'International Tables Vol C Tables 4.2.6.8 and 6.1.1.4'
H H 0.0000 0.0000 'International Tables Vol C Tables 4.2.6.8 and 6.1.1.4'
N N 0.0061 0.0033 'International Tables Vol C Tables 4.2.6.8 and 6.1.1.4'

loop_
_geom_angle_atom_site_label_1
_geom_angle_atom_site_label_2
_geom_angle_atom_site_label_3
_geom_angle
C6 N5 C4A 125.41(11)
C6 N5 H5 117.3
C4A N5 H5 117.3
C11A N11 C10A 108.29(10)
C11A N11 H11 125.9
C10A N11 H11 125.9
C6 N12 N13 111.31(10)
C14 N13 N12 115.69(10)
C18 N17 C16 118.56(11)
C2 C1 C11B 120.36(12)
C2 C1 H1 119.8
C11B C1 H1 119.8
C1 C2 C3 119.75(12)
C1 C2 H2 120.1
C3 C2 H2 120.1
C4 C3 C2 120.96(12)
C4 C3 H3 119.5
C2 C3 H3 119.5
C3 C4 C4A 119.54(12)
C3 C4 H4 120.2
C4A C4 H4 120.2
N5 C4A C4 119.98(11)
N5 C4A C11B 120.04(11)
C4 C4A C11B 119.94(11)
N12 C6 N5 122.93(11)
N12 C6 C6A 121.45(11)
N5 C6 C6A 115.56(11)
C11A C6A C6 120.09(11)
C11A C6A C6B 106.74(10)
C6 C6A C6B 133.17(11)
C7 C6B C10A 118.95(11)
C7 C6B C6A 135.18(11)
C10A C6B C6A 105.88(10)
C8 C7 C6B 119.46(11)
C8 C7 H7 120.3
C6B C7 H7 120.3
C7 C8 C9 119.78(12)
C7 C8 C22 121.10(11)
C9 C8 C22 119.12(11)
C10 C9 C8 122.29(12)
C10 C9 H9 118.9
C8 C9 H9 118.9
C9 C10 C10A 117.03(11)
C9 C10 H10 121.5
C10A C10 H10 121.5
N11 C10A C10 128.63(11)
N11 C10A C6B 108.93(10)
C10 C10A C6B 122.43(11)
N11 C11A C6A 110.13(10)
N11 C11A C11B 126.95(11)
C6A C11A C11B 122.91(11)
C1 C11B C4A 119.43(11)
C1 C11B C11A 124.77(11)
C4A C11B C11A 115.78(11)
N13 C14 C16 117.24(11)
N13 C14 C15 123.81(12)
C16 C14 C15 118.81(11)
C14 C15 H15A 109.5
C14 C15 H15B 109.5
H15A C15 H15B 109.5
C14 C15 H15C 109.5
H15A C15 H15C 109.5
H15B C15 H15C 109.5
N17 C16 C21 120.90(11)
N17 C16 C14 118.59(11)
C21 C16 C14 120.51(10)
N17 C18 C19 123.52(13)
N17 C18 H18 118.2
C19 C18 H18 118.2
C20 C19 C18 118.37(13)
C20 C19 H19 120.8
C18 C19 H19 120.8
C19 C20 C21 118.78(12)
C19 C20 H20 120.6
C21 C20 H20 120.6
C20 C21 C16 119.84(10)
C20 C21 H21 120.1
C16 C21 H21 120.1
C8 C22 H22A 109.5
C8 C22 H22B 109.5
H22A C22 H22B 109.5
C8 C22 H22C 109.5
H22A C22 H22C 109.5
H22B C22 H22C 109.5

loop_
_geom_bond_atom_site_label_1
_geom_bond_atom_site_label_2
_geom_bond_distance
N5 C6 1.3718(16)
N5 C4A 1.3841(15)
N5 H5 0.8800
N11 C11A 1.3608(15)
N11 C10A 1.3816(15)
N11 H11 0.8800
N12 C6 1.3201(16)
N12 N13 1.3874(14)
N13 C14 1.2913(16)
N17 C18 1.3338(17)
N17 C16 1.3488(16)
C1 C2 1.3782(18)
C1 C11B 1.4039(17)
C1 H1 0.9500
C2 C3 1.3997(19)
C2 H2 0.9500
C3 C4 1.3826(18)
C3 H3 0.9500
C4 C4A 1.3984(17)
C4 H4 0.9500
C4A C11B 1.4073(17)
C6 C6A 1.4313(16)
C6A C11A 1.3925(16)
C6A C6B 1.4340(16)
C6B C7 1.3984(17)
C6B C10A 1.4153(17)
C7 C8 1.3895(17)
C7 H7 0.9500
C8 C9 1.4084(18)
C8 C22 1.5043(15)
C9 C10 1.3832(18)
C9 H9 0.9500
C10 C10A 1.3888(17)
C10 H10 0.9500
C11A C11B 1.4270(17)
C14 C16 1.4811(17)
C14 C15 1.5013(18)
C15 H15A 0.9800
C15 H15B 0.9800
C15 H15C 0.9800
C16 C21 1.3972(15)
C18 C19 1.386(2)
C18 H18 0.9500
C19 C20 1.379(2)
C19 H19 0.9500
C20 C21 1.3855(17)
C20 H20 0.9500
C21 H21 0.9500
C22 H22A 0.9800
C22 H22B 0.9800
C22 H22C 0.9800

loop_
_geom_torsion_atom_site_label_1
_geom_torsion_atom_site_label_2
_geom_torsion_atom_site_label_3
_geom_torsion_atom_site_label_4
_geom_torsion
C6 N12 N13 C14 -154.64(11)
C11B C1 C2 C3 -1.12(19)
C1 C2 C3 C4 0.8(2)
C2 C3 C4 C4A 0.4(2)
C6 N5 C4A C4 -174.78(11)
C6 N5 C4A C11B 2.93(19)
C3 C4 C4A N5 176.49(11)
C3 C4 C4A C11B -1.22(19)
N13 N12 C6 N5 6.14(16)
N13 N12 C6 C6A -176.69(11)
C4A N5 C6 N12 172.22(11)
C4A N5 C6 C6A -5.11(18)
N12 C6 C6A C11A -174.37(11)
N5 C6 C6A C11A 3.01(17)
N12 C6 C6A C6B 5.7(2)
N5 C6 C6A C6B -176.97(12)
C11A C6A C6B C7 179.01(13)
C6 C6A C6B C7 -1.0(2)
C11A C6A C6B C10A -1.35(13)
C6 C6A C6B C10A 178.63(13)
C10A C6B C7 C8 -1.05(17)
C6A C6B C7 C8 178.56(12)
C6B C7 C8 C9 -1.26(17)
C6B C7 C8 C22 179.28(10)
C7 C8 C9 C10 1.96(18)
C22 C8 C9 C10 -178.57(11)
C8 C9 C10 C10A -0.23(18)
C11A N11 C10A C10 176.89(12)
C11A N11 C10A C6B -1.77(13)
C9 C10 C10A N11 179.31(11)
C9 C10 C10A C6B -2.20(17)
C7 C6B C10A N11 -178.37(10)
C6A C6B C10A N11 1.92(13)
C7 C6B C10A C10 2.87(18)
C6A C6B C10A C10 -176.84(11)
C10A N11 C11A C6A 0.90(13)
C10A N11 C11A C11B -179.88(11)
C6 C6A C11A N11 -179.68(10)
C6B C6A C11A N11 0.30(13)
C6 C6A C11A C11B 1.07(18)
C6B C6A C11A C11B -178.95(11)
C2 C1 C11B C4A 0.31(18)
C2 C1 C11B C11A -177.77(11)
N5 C4A C11B C1 -176.84(11)
C4 C4A C11B C1 0.87(18)
N5 C4A C11B C11A 1.41(17)
C4 C4A C11B C11A 179.12(11)
N11 C11A C11B C1 -4.3(2)
C6A C11A C11B C1 174.85(11)
N11 C11A C11B C4A 177.59(11)
C6A C11A C11B C4A -3.29(17)
N12 N13 C14 C16 -177.83(10)
N12 N13 C14 C15 6.44(18)
C18 N17 C16 C21 1.48(18)
C18 N17 C16 C14 -177.65(12)
N13 C14 C16 N17 3.85(17)
C15 C14 C16 N17 179.80(12)
N13 C14 C16 C21 -175.29(11)
C15 C14 C16 C21 0.67(17)
C16 N17 C18 C19 -1.8(2)
N17 C18 C19 C20 0.8(2)
C18 C19 C20 C21 0.4(2)
C19 C20 C21 C16 -0.6(2)
N17 C16 C21 C20 -0.33(18)
C14 C16 C21 C20 178.79(11)
